data_4001284
loop_
_publ_author_name
'Kojima, Takahiko'
'Harada, Ryosuke'
'Nakanishi, Tatsuaki'
'Kaneko, Kenji'
'Fukuzumi, Shunichi'

_publ_section_title
;
 Porphyrin Nanotubes Based on Self-Assembly of
 Mo(V)&#x2212;Dodecaphenylporphyrin Complexes and Inclusion of
 Mo&#x2212;Oxo Clusters:&#x00A0; Synthesis and Characterization by X-ray
 Crystallography and Transmission Electron Microscopy
;
_journal_issue 1
_journal_name_full 'Chemistry of Materials'
_journal_page_first 51
_journal_paper_doi 10.1021/cm062031k
_journal_volume 19
_journal_year 2007
_chemical_formula_sum 'C191.26 H120 Mo6 N8 O19.5'
_chemical_formula_weight 3417.60
_chemical_name_systematic
; 
 ? 
;
_space_group_IT_number 15
_symmetry_space_group_name_Hall '-C 2yc'
_symmetry_space_group_name_H-M 'C 1 2/c 1'
_atom_sites_solution_hydrogens geom
_atom_sites_solution_primary direct
_atom_sites_solution_secondary difmap
_audit_creation_method SHELXL-97
_cell_angle_alpha 90.00
_cell_angle_beta 104.85(3)
_cell_angle_gamma 90.00
_cell_formula_units_Z 4
_cell_length_a 21.496(4)
_cell_length_b 30.230(6)
_cell_length_c 25.858(5)
_cell_measurement_temperature 123(2)
_cell_volume 16242(6)
_computing_structure_refinement 'SHELXL-97 (Sheldrick, 1997)'
_computing_structure_solution 'SHELXS-97 (Sheldrick, 1990)'
_diffrn_ambient_temperature 123(2)
_diffrn_measured_fraction_theta_full 0.950
_diffrn_measured_fraction_theta_max 0.950
_diffrn_radiation_monochromator graphite
_diffrn_radiation_source 'fine-focus sealed tube'
_diffrn_radiation_type MoK\a
_diffrn_radiation_wavelength 0.71073
_diffrn_reflns_av_R_equivalents 0.0294
_diffrn_reflns_av_sigmaI/netI 0.0227
_diffrn_reflns_limit_h_max 27
_diffrn_reflns_limit_h_min -27
_diffrn_reflns_limit_k_max 37
_diffrn_reflns_limit_k_min -39
_diffrn_reflns_limit_l_max 33
_diffrn_reflns_limit_l_min -33
_diffrn_reflns_number 65896
_diffrn_reflns_theta_full 27.48
_diffrn_reflns_theta_max 27.48
_diffrn_reflns_theta_min 3.02
_exptl_absorpt_coefficient_mu 0.519
_exptl_absorpt_correction_T_max 0.8856
_exptl_absorpt_correction_T_min 0.6304
_exptl_crystal_density_diffrn 1.398
_exptl_crystal_density_method 'not measured'
_exptl_crystal_F_000 6926
_exptl_crystal_size_max 0.98
_exptl_crystal_size_mid 0.31
_exptl_crystal_size_min 0.24
_refine_diff_density_max 0.870
_refine_diff_density_min -0.768
_refine_diff_density_rms 0.085
_refine_ls_extinction_method none
_refine_ls_goodness_of_fit_ref 1.175
_refine_ls_hydrogen_treatment mixed
_refine_ls_matrix_type full
_refine_ls_number_parameters 1161
_refine_ls_number_reflns 17688
_refine_ls_number_restraints 216
_refine_ls_restrained_S_all 1.174
_refine_ls_R_factor_all 0.0638
_refine_ls_R_factor_gt 0.0605
_refine_ls_shift/su_max 0.018
_refine_ls_shift/su_mean 0.000
_refine_ls_structure_factor_coef Fsqd
_refine_ls_weighting_details 'calc w=1/[\s^2^(Fo^2^)+(0.0377P)^2^+96.1822P] where P=(Fo^2^+2Fc^2^)/3'
_refine_ls_weighting_scheme calc
_refine_ls_wR_factor_gt 0.1298
_refine_ls_wR_factor_ref 0.1315
_reflns_number_gt 16944
_reflns_number_total 17688
_reflns_threshold_expression >2sigma(I)
_cod_data_source_file cm062031ksi20060828_011234.cif
_cod_data_source_block mo
_cod_depositor_comments
;

2023-09-06
Z value and formula fixed to values more according to usual
chemical conventions.                 miguel
;
_cod_original_formula_sum 'C95.63 H60 Mo3 N4 Na0 O9.75'
_cod_original_formula_weight 1708.80
_cod_original_formula_units_Z 8
_cod_database_code 4001284

loop_
_symmetry_equiv_pos_as_xyz
'x, y, z'
'-x, y, -z+1/2'
'x+1/2, y+1/2, z'
'-x+1/2, y+1/2, -z+1/2'
'-x, -y, -z'
'x, -y, z-1/2'
'-x+1/2, -y+1/2, -z'
'x+1/2, -y+1/2, z-1/2'

loop_
_atom_site_label
_atom_site_type_symbol
_atom_site_fract_x
_atom_site_fract_y
_atom_site_fract_z
_atom_site_U_iso_or_equiv
_atom_site_adp_type
_atom_site_occupancy
_atom_site_symmetry_multiplicity
_atom_site_calc_flag
_atom_site_refinement_flags
_atom_site_disorder_group
Mo1 Mo 0.661160(13) 0.122420(9) 0.597010(11) 0.01791(7) Uani 1 1 d . .
Mo2X Mo 0.5000 0.222784(15) 0.2500 0.01939(11) Uani 0.8059(10) 2 d SP 1
Mo3X Mo 0.5000 0.346682(16) 0.2500 0.02066(12) Uani 0.8059(10) 2 d SP 1
Mo4X Mo 0.591234(19) 0.284412(12) 0.349189(15) 0.02499(10) Uani 0.8059(10) 1 d P 1
O1 O 0.61665(12) 0.08028(8) 0.60930(10) 0.0132(5) Uani 0.8059(10) 1 d P 1
O2 O 0.72345(12) 0.18192(8) 0.58122(10) 0.0144(5) Uani 0.8059(10) 1 d P 1
O3 O 0.44483(14) 0.28451(9) 0.25366(13) 0.0239(6) Uani 0.8059(10) 1 d P 1
O4 O 0.54225(15) 0.33398(10) 0.32680(12) 0.0274(6) Uani 0.8059(10) 1 d P 1
O5 O 0.54578(15) 0.23346(10) 0.32649(12) 0.0264(6) Uani 0.8059(10) 1 d P 1
O6 O 0.44305(15) 0.38099(10) 0.26278(14) 0.0302(7) Uani 0.8059(10) 1 d P 1
O7 O 0.44447(15) 0.18911(10) 0.26556(14) 0.0303(7) Uani 0.8059(10) 1 d P 1
O8 O 0.60341(18) 0.28333(11) 0.41713(14) 0.0374(8) Uani 0.8059(10) 1 d P 1
O9 O 0.6673(2) 0.2869(3) 0.3383(4) 0.0355(14) Uani 0.8059(10) 1 d P 1
Mo2Y Mo 0.46468(18) 0.26155(15) 0.31190(16) 0.0388(7) Uani 0.0970(5) 1 d PDU 2
Mo3Y Mo 0.6093(3) 0.2937(6) 0.3053(6) 0.0261(17) Uani 0.0970(5) 1 d PDU 2
O1Y O 0.3898(9) 0.2708(9) 0.2603(9) 0.030(5) Uani 0.0970(5) 1 d PDU 2
O2Y O 0.6000(15) 0.3483(9) 0.3047(14) 0.045(5) Uani 0.0970(5) 1 d PDU 2
O3Y O 0.4491(13) 0.2435(14) 0.3657(10) 0.068(8) Uani 0.0970(5) 1 d PDU 2
O4Y O 0.5000 0.2874(11) 0.2500 0.042(5) Uani 0.0970(5) 2 d SPDU 2
O5Y O 0.6837(13) 0.282(2) 0.345(2) 0.033(6) Uani 0.0970(5) 1 d PDU 2
O6Y O 0.5527(11) 0.2656(11) 0.3438(12) 0.047(4) Uani 0.0970(5) 1 d PDU 2
O7Y O 0.4590(13) 0.3232(12) 0.3304(13) 0.061(6) Uani 0.0970(5) 1 d PDU 2
O1S O 0.5080(10) 0.3623(7) 0.2809(9) 0.049(5) Uiso 0.0970(5) 1 d PU 2
C1S C 0.5080(10) 0.3623(7) 0.2809(9) 0.049(5) Uiso 0.0970(5) 1 d PU 2
O2WY O 0.588(3) 0.2394(17) 0.441(2) 0.044(7) Uani 0.0970(5) 1 d PU 2
Mo2Z Mo 0.47213(18) 0.28807(16) 0.32270(16) 0.0388(7) Uani 0.0970(5) 1 d PDU 3
Mo3Z Mo 0.6125(3) 0.3020(6) 0.3025(6) 0.0261(17) Uani 0.0970(5) 1 d PDU 3
O1Z O 0.3963(10) 0.2824(10) 0.2684(9) 0.030(5) Uani 0.0970(5) 1 d PDU 3
O2Z O 0.6127(15) 0.3562(9) 0.2900(15) 0.045(5) Uani 0.0970(5) 1 d PDU 3
O3Z O 0.4549(13) 0.2650(15) 0.3729(10) 0.068(8) Uani 0.0970(5) 1 d PDU 3
O4Z O 0.5000 0.2984(13) 0.2500 0.042(5) Uani 0.0970(5) 2 d SPDU 3
O5Z O 0.6876(13) 0.288(2) 0.339(2) 0.033(6) Uani 0.0970(5) 1 d PDU 3
O6Z O 0.5587(11) 0.2969(11) 0.3538(11) 0.047(4) Uani 0.0970(5) 1 d PDU 3
O7Z O 0.4611(13) 0.3473(12) 0.3272(13) 0.061(6) Uani 0.0970(5) 1 d PDU 3
O2WZ O 0.579(3) 0.2509(17) 0.452(2) 0.044(7) Uani 0.0970(5) 1 d PU 3
N1 N 0.70574(12) 0.09324(9) 0.54247(10) 0.0191(5) Uani 1 1 d . .
N2 N 0.59594(13) 0.15041(9) 0.53119(11) 0.0204(5) Uani 1 1 d . .
N3 N 0.63727(13) 0.17080(9) 0.64697(10) 0.0193(5) Uani 1 1 d . .
N4 N 0.74574(13) 0.11209(8) 0.65617(10) 0.0182(5) Uani 1 1 d . .
C1 C 0.76966(14) 0.08051(10) 0.55526(12) 0.0175(6) Uani 1 1 d . .
C2 C 0.79310(15) 0.08221(10) 0.50751(12) 0.0199(6) Uani 1 1 d . .
C3 C 0.74142(15) 0.09310(11) 0.46582(12) 0.0201(6) Uani 1 1 d . .
C4 C 0.68672(15) 0.09909(10) 0.48798(13) 0.0203(6) Uani 1 1 d . .
C5 C 0.62211(15) 0.10671(11) 0.45980(13) 0.0218(6) Uani 1 1 d . .
C6 C 0.57747(15) 0.12719(11) 0.48307(12) 0.0198(6) Uani 1 1 d . .
C7 C 0.50833(15) 0.13122(11) 0.46221(13) 0.0223(6) Uani 1 1 d . .
C8 C 0.48669(15) 0.15821(11) 0.49657(13) 0.0214(6) Uani 1 1 d . .
C9 C 0.54149(15) 0.17106(10) 0.53941(13) 0.0199(6) Uani 1 1 d . .
C10 C 0.54293(15) 0.20097(10) 0.58157(13) 0.0199(6) Uani 1 1 d . .
C11 C 0.59313(15) 0.20411(10) 0.62870(13) 0.0196(6) Uani 1 1 d . .
C12 C 0.60676(16) 0.24031(11) 0.66642(13) 0.0218(6) Uani 1 1 d . .
C13 C 0.65937(16) 0.22842(11) 0.70736(13) 0.0223(6) Uani 1 1 d . .
C14 C 0.67698(16) 0.18371(11) 0.69619(13) 0.0221(6) Uani 1 1 d . .
C15 C 0.72277(16) 0.15541(11) 0.72918(13) 0.0224(6) Uani 1 1 d D .
C16 C 0.74567(15) 0.11684(10) 0.70938(12) 0.0182(6) Uani 1 1 d . .
C17 C 0.77870(14) 0.07957(10) 0.73939(12) 0.0172(6) Uani 1 1 d . .
C18 C 0.80168(14) 0.05380(10) 0.70412(12) 0.0161(6) Uani 1 1 d . .
C19 C 0.78294(14) 0.07530(10) 0.65271(12) 0.0171(6) Uani 1 1 d . .
C20 C 0.80243(15) 0.06496(10) 0.60627(12) 0.0179(6) Uani 1 1 d . .
C21 C 0.86196(15) 0.08286(11) 0.50670(13) 0.0227(7) Uani 1 1 d . .
C22 C 0.89880(19) 0.11896(14) 0.52992(16) 0.0351(9) Uani 1 1 d . .
H22 H 0.8797 0.1420 0.5456 0.042 Uiso 1 1 calc R .
C23 C 0.9637(2) 0.12152(19) 0.53018(19) 0.0516(13) Uani 1 1 d . .
H23 H 0.9888 0.1461 0.5464 0.062 Uiso 1 1 calc R .
C24 C 0.9914(2) 0.08865(19) 0.50708(19) 0.0500(13) Uani 1 1 d . .
H24 H 1.0356 0.0905 0.5072 0.060 Uiso 1 1 calc R .
C25 C 0.9552(2) 0.05305(16) 0.48373(19) 0.0459(12) Uani 1 1 d . .
H25 H 0.9747 0.0303 0.4680 0.055 Uiso 1 1 calc R .
C26 C 0.89021(19) 0.05003(13) 0.48289(16) 0.0322(8) Uani 1 1 d . .
H26 H 0.8654 0.0256 0.4661 0.039 Uiso 1 1 calc R .
C27 C 0.74388(16) 0.10489(12) 0.41084(13) 0.0232(7) Uani 1 1 d . .
C28 C 0.76078(19) 0.07444(13) 0.37687(14) 0.0316(8) Uani 1 1 d . .
H28 H 0.7706 0.0449 0.3888 0.038 Uiso 1 1 calc R .
C29 C 0.7636(2) 0.08642(15) 0.32558(15) 0.0390(9) Uani 1 1 d . .
H29 H 0.7753 0.0651 0.3027 0.047 Uiso 1 1 calc R .
C30 C 0.7495(2) 0.12930(15) 0.30792(15) 0.0385(9) Uani 1 1 d . .
H30 H 0.7515 0.1375 0.2729 0.046 Uiso 1 1 calc R .
C31 C 0.7324(2) 0.16024(14) 0.34130(16) 0.0368(9) Uani 1 1 d . .
H31 H 0.7225 0.1897 0.3291 0.044 Uiso 1 1 calc R .
C32 C 0.72980(18) 0.14818(13) 0.39301(15) 0.0308(8) Uani 1 1 d . .
H32 H 0.7184 0.1695 0.4160 0.037 Uiso 1 1 calc R .
C33 C 0.60256(15) 0.08937(12) 0.40387(13) 0.0252(7) Uani 1 1 d . .
C34 C 0.61000(19) 0.04438(14) 0.39524(17) 0.0374(9) Uani 1 1 d . .
H34 H 0.6258 0.0253 0.4249 0.045 Uiso 1 1 calc R .
C35 C 0.5944(2) 0.02702(16) 0.34354(18) 0.0458(11) Uani 1 1 d . .
H35 H 0.5978 -0.0039 0.3381 0.055 Uiso 1 1 calc R .
C36 C 0.5744(2) 0.05459(18) 0.30089(18) 0.0460(11) Uani 1 1 d . .
H36 H 0.5652 0.0429 0.2656 0.055 Uiso 1 1 calc R .
C37 C 0.5673(2) 0.09913(18) 0.30831(17) 0.0447(11) Uani 1 1 d . .
H37 H 0.5535 0.1180 0.2782 0.054 Uiso 1 1 calc R .
C38 C 0.58042(17) 0.11686(15) 0.36011(15) 0.0329(8) Uani 1 1 d . .
H38 H 0.5742 0.1475 0.3652 0.039 Uiso 1 1 calc R .
C39 C 0.46648(15) 0.10642(11) 0.41697(13) 0.0229(7) Uani 1 1 d . .
C40 C 0.4593(2) 0.06108(14) 0.42059(17) 0.0392(9) Uani 1 1 d . .
H40 H 0.4825 0.0458 0.4517 0.047 Uiso 1 1 calc R .
C41 C 0.4184(2) 0.03772(15) 0.3789(2) 0.0481(11) Uani 1 1 d . .
H41 H 0.4132 0.0067 0.3821 0.058 Uiso 1 1 calc R .
C42 C 0.38556(18) 0.05939(15) 0.33335(17) 0.0382(9) Uani 1 1 d . .
H42 H 0.3580 0.0434 0.3049 0.046 Uiso 1 1 calc R .
C43 C 0.39278(18) 0.10439(15) 0.32907(16) 0.0361(9) Uani 1 1 d . .
H43 H 0.3706 0.1194 0.2974 0.043 Uiso 1 1 calc R .
C44 C 0.43228(18) 0.12789(13) 0.37079(15) 0.0300(8) Uani 1 1 d . .
H44 H 0.4361 0.1590 0.3678 0.036 Uiso 1 1 calc R .
C45 C 0.41735(15) 0.16372(12) 0.49607(14) 0.0250(7) Uani 1 1 d . .
C46 C 0.37797(18) 0.19551(14) 0.46534(15) 0.0318(8) Uani 1 1 d . .
H46 H 0.3947 0.2153 0.4437 0.038 Uiso 1 1 calc R .
C47 C 0.31294(19) 0.19812(16) 0.46654(17) 0.0422(11) Uani 1 1 d . .
H47 H 0.2858 0.2198 0.4456 0.051 Uiso 1 1 calc R .
C48 C 0.2885(2) 0.16977(18) 0.4976(2) 0.0503(12) Uani 1 1 d . .
H48 H 0.2448 0.1723 0.4986 0.060 Uiso 1 1 calc R .
C49 C 0.3270(2) 0.13763(18) 0.5272(2) 0.0545(13) Uani 1 1 d . .
H49 H 0.3098 0.1176 0.5483 0.065 Uiso 1 1 calc R .
C50 C 0.39143(19) 0.13451(14) 0.52624(19) 0.0412(10) Uani 1 1 d . .
H50 H 0.4178 0.1121 0.5465 0.049 Uiso 1 1 calc R .
C51 C 0.48754(15) 0.23218(11) 0.57450(14) 0.0236(7) Uani 1 1 d . .
C52 C 0.48299(18) 0.26809(12) 0.54021(17) 0.0331(8) Uani 1 1 d . .
H52 H 0.5138 0.2720 0.5200 0.040 Uiso 1 1 calc R .
C53 C 0.4328(2) 0.29853(13) 0.53551(18) 0.0410(10) Uani 1 1 d . .
H53 H 0.4301 0.3237 0.5131 0.049 Uiso 1 1 calc R .
C54 C 0.3873(2) 0.29169(15) 0.5636(2) 0.0459(12) Uani 1 1 d . .
H54 H 0.3534 0.3125 0.5605 0.055 Uiso 1 1 calc R .
C55 C 0.38997(19) 0.25543(15) 0.59619(19) 0.0424(10) Uani 1 1 d . .
H55 H 0.3573 0.2506 0.6143 0.051 Uiso 1 1 calc R .
C56 C 0.44084(17) 0.22585(13) 0.60232(16) 0.0313(8) Uani 1 1 d . .
H56 H 0.4437 0.2012 0.6256 0.038 Uiso 1 1 calc R .
C57 C 0.57766(18) 0.28523(11) 0.65975(14) 0.0283(8) Uani 1 1 d . .
C58 C 0.6026(2) 0.31667(15) 0.6309(2) 0.0552(14) Uani 1 1 d . .
H58 H 0.6364 0.3091 0.6150 0.066 Uiso 1 1 calc R .
C59 C 0.5770(4) 0.35913(18) 0.6258(3) 0.100(3) Uani 1 1 d . .
H59 H 0.5946 0.3809 0.6071 0.120 Uiso 1 1 calc R .
C60 C 0.5274(5) 0.37035(19) 0.6470(4) 0.121(4) Uani 1 1 d . .
H60 H 0.5095 0.3992 0.6417 0.145 Uiso 1 1 calc R .
C61 C 0.5035(3) 0.3399(2) 0.6758(3) 0.087(3) Uani 1 1 d . .
H61 H 0.4696 0.3481 0.6914 0.104 Uiso 1 1 calc R .
C62 C 0.5281(2) 0.29686(15) 0.68269(18) 0.0435(11) Uani 1 1 d . .
H62 H 0.5112 0.2758 0.7028 0.052 Uiso 1 1 calc R .
C63 C 0.69596(17) 0.25837(10) 0.75003(13) 0.0238(7) Uani 1 1 d . .
C64 C 0.66497(18) 0.28234(11) 0.78256(14) 0.0266(7) Uani 1 1 d . .
H64 H 0.6199 0.2793 0.7780 0.032 Uiso 1 1 calc R .
C65 C 0.7003(2) 0.31063(11) 0.82149(14) 0.0295(8) Uani 1 1 d . .
H65 H 0.6790 0.3272 0.8431 0.035 Uiso 1 1 calc R .
C66 C 0.7660(2) 0.31505(12) 0.82925(14) 0.0309(8) Uani 1 1 d . .
H66 H 0.7899 0.3340 0.8565 0.037 Uiso 1 1 calc R .
C67 C 0.79712(19) 0.29150(11) 0.79688(15) 0.0290(7) Uani 1 1 d . .
H67 H 0.8422 0.2946 0.8018 0.035 Uiso 1 1 calc R .
C68 C 0.76231(17) 0.26353(11) 0.75760(14) 0.0260(7) Uani 1 1 d . .
H68 H 0.7838 0.2477 0.7356 0.031 Uiso 1 1 calc R .
C69X C 0.75539(18) 0.16749(12) 0.78579(15) 0.0181(8) Uani 0.830(4) 1 d PD 1
C70X C 0.7200(2) 0.17854(13) 0.82191(16) 0.0242(8) Uani 0.830(4) 1 d PD 1
H70X H 0.6743 0.1781 0.8111 0.029 Uiso 0.830(4) 1 calc PR 1
C71X C 0.7518(3) 0.19028(16) 0.8743(2) 0.0361(11) Uani 0.830(4) 1 d PD 1
H71X H 0.7276 0.1981 0.8989 0.043 Uiso 0.830(4) 1 calc PR 1
C72X C 0.8186(3) 0.19065(16) 0.8905(2) 0.0390(12) Uani 0.830(4) 1 d PD 1
H72X H 0.8398 0.1991 0.9260 0.047 Uiso 0.830(4) 1 calc PR 1
C73X C 0.8541(2) 0.17893(14) 0.85541(19) 0.0340(10) Uani 0.830(4) 1 d PD 1
H73X H 0.8998 0.1787 0.8668 0.041 Uiso 0.830(4) 1 calc PR 1
C74X C 0.82277(19) 0.16732(12) 0.80298(15) 0.0222(8) Uani 0.830(4) 1 d PD 1
H74X H 0.8473 0.1592 0.7787 0.027 Uiso 0.830(4) 1 calc PR 1
C69Y C 0.72659(19) 0.16071(12) 0.78771(15) 0.0181(8) Uani 0.170(4) 1 d PRD 2
C70Y C 0.67883(19) 0.16371(12) 0.81501(15) 0.0242(8) Uani 0.170(4) 1 d PRD 2
H70Y H 0.6348 0.1607 0.7963 0.029 Uiso 0.170(4) 1 d PR 2
C71Y C 0.6968(9) 0.1720(7) 0.8700(6) 0.0361(11) Uani 0.170(4) 1 d PD 2
H71Y H 0.6648 0.1738 0.8893 0.043 Uiso 0.170(4) 1 calc PR 2
C72Y C 0.7610(9) 0.1775(9) 0.8964(8) 0.0390(12) Uani 0.170(4) 1 d PD 2
H72Y H 0.7722 0.1841 0.9336 0.047 Uiso 0.170(4) 1 calc PR 2
C73Y C 0.8086(9) 0.1737(8) 0.8702(7) 0.0340(10) Uani 0.170(4) 1 d PD 2
H73Y H 0.8526 0.1763 0.8892 0.041 Uiso 0.170(4) 1 calc PR 2
C74Y C 0.7913(8) 0.1659(6) 0.8147(7) 0.0222(8) Uani 0.170(4) 1 d PD 2
H74Y H 0.8236 0.1642 0.7957 0.027 Uiso 0.170(4) 1 calc PR 2
C75 C 0.78163(16) 0.06840(10) 0.79573(12) 0.0192(6) Uani 1 1 d . .
C76 C 0.72575(19) 0.06432(12) 0.81298(16) 0.0316(8) Uani 1 1 d . .
H76 H 0.6850 0.0680 0.7882 0.038 Uiso 1 1 calc R .
C77 C 0.7292(2) 0.05480(14) 0.86647(18) 0.0427(11) Uani 1 1 d . .
H77 H 0.6908 0.0522 0.8779 0.051 Uiso 1 1 calc R .
C78 C 0.7876(3) 0.04914(14) 0.90259(16) 0.0451(11) Uani 1 1 d . .
H78 H 0.7896 0.0430 0.9390 0.054 Uiso 1 1 calc R .
C79 C 0.8435(2) 0.05240(14) 0.88602(16) 0.0420(10) Uani 1 1 d . .
H79 H 0.8840 0.0481 0.9109 0.050 Uiso 1 1 calc R .
C80 C 0.84050(18) 0.06198(12) 0.83300(14) 0.0297(8) Uani 1 1 d . .
H80 H 0.8792 0.0642 0.8219 0.036 Uiso 1 1 calc R .
C81 C 0.82713(15) 0.00804(10) 0.71287(12) 0.0175(6) Uani 1 1 d . .
C82 C 0.88933(16) -0.00184(12) 0.74201(14) 0.0252(7) Uani 1 1 d . .
H82 H 0.9183 0.0213 0.7568 0.030 Uiso 1 1 calc R .
C83 C 0.90913(18) -0.04579(13) 0.74955(15) 0.0315(8) Uani 1 1 d . .
H83 H 0.9518 -0.0524 0.7694 0.038 Uiso 1 1 calc R .
C84 C 0.86747(19) -0.07990(12) 0.72852(15) 0.0303(8) Uani 1 1 d . .
H84 H 0.8812 -0.1098 0.7343 0.036 Uiso 1 1 calc R .
C85 C 0.80563(18) -0.07013(11) 0.69899(15) 0.0283(7) Uani 1 1 d . .
H85 H 0.7768 -0.0934 0.6842 0.034 Uiso 1 1 calc R .
C86 C 0.78567(16) -0.02633(11) 0.69093(13) 0.0216(6) Uani 1 1 d . .
H86 H 0.7434 -0.0198 0.6703 0.026 Uiso 1 1 calc R .
C87 C 0.86207(16) 0.03814(11) 0.61195(13) 0.0216(6) Uani 1 1 d . .
C88 C 0.92054(17) 0.05626(14) 0.63910(16) 0.0328(8) Uani 1 1 d . .
H88 H 0.9218 0.0847 0.6550 0.039 Uiso 1 1 calc R .
C89 C 0.97731(19) 0.03298(17) 0.64317(19) 0.0462(11) Uani 1 1 d . .
H89 H 1.0175 0.0461 0.6603 0.055 Uiso 1 1 calc R .
C90 C 0.9754(2) -0.00860(17) 0.6226(2) 0.0481(12) Uani 1 1 d . .
H90 H 1.0141 -0.0248 0.6264 0.058 Uiso 1 1 calc R .
C91 C 0.9178(2) -0.02718(15) 0.59629(19) 0.0458(11) Uani 1 1 d . .
H91 H 0.9169 -0.0563 0.5823 0.055 Uiso 1 1 calc R .
C92 C 0.86002(19) -0.00361(12) 0.58978(15) 0.0296(8) Uani 1 1 d . .
H92 H 0.8203 -0.0161 0.5705 0.035 Uiso 1 1 calc R .
C93 C 0.5190(4) 0.0750(4) 0.7310(4) 0.110(3) Uani 1 1 d . .
C94 C 0.5340(5) 0.1156(5) 0.7136(4) 0.136(4) Uani 1 1 d . .
C95 C 0.5177(9) 0.1555(5) 0.7335(8) 0.181(9) Uani 1 1 d . .
C96 C 0.5520(11) 0.0431(7) 0.7045(10) 0.134(8) Uani 0.50 1 d P .
O3WX O 0.6958(4) 0.2390(7) 0.5012(7) 0.078(7) Uani 0.48(3) 1 d P .
O3WY O 0.6805(6) 0.2608(3) 0.5231(4) 0.050(3) Uani 0.52(3) 1 d P .

loop_
_atom_site_aniso_label
_atom_site_aniso_U_11
_atom_site_aniso_U_22
_atom_site_aniso_U_33
_atom_site_aniso_U_23
_atom_site_aniso_U_13
_atom_site_aniso_U_12
Mo1 0.01939(13) 0.01937(13) 0.01417(13) 0.00015(10) 0.00284(10) 0.00491(10)
Mo2X 0.0188(2) 0.0145(2) 0.0245(3) 0.000 0.00500(19) 0.000
Mo3X 0.0173(2) 0.0145(2) 0.0300(3) 0.000 0.0056(2) 0.000
Mo4X 0.0251(2) 0.02122(18) 0.0248(2) -0.00331(14) -0.00067(15) 0.00309(14)
O1 0.0166(12) 0.0120(11) 0.0127(12) -0.0017(9) 0.0066(10) 0.0021(9)
O2 0.0142(12) 0.0148(12) 0.0122(12) 0.0050(9) -0.0004(10) 0.0015(9)
O3 0.0220(14) 0.0169(13) 0.0341(17) 0.0011(12) 0.0094(13) 0.0011(11)
O4 0.0304(16) 0.0221(15) 0.0273(16) -0.0044(12) 0.0027(13) 0.0017(12)
O5 0.0322(16) 0.0190(15) 0.0255(16) 0.0003(12) 0.0028(13) -0.0001(12)
O6 0.0268(15) 0.0233(15) 0.0423(19) 0.0024(13) 0.0119(14) 0.0061(12)
O7 0.0328(16) 0.0215(15) 0.0402(19) 0.0033(13) 0.0159(15) 0.0000(12)
O8 0.046(2) 0.0345(18) 0.0273(18) -0.0043(14) 0.0005(15) 0.0060(15)
O9 0.025(2) 0.035(2) 0.041(3) -0.0048(19) -0.002(3) 0.003(2)
Mo2Y 0.0302(12) 0.0533(19) 0.0350(15) -0.0006(15) 0.0122(11) 0.0014(15)
Mo3Y 0.0250(10) 0.018(5) 0.0334(15) 0.005(2) 0.0032(9) -0.0071(13)
O1Y 0.038(5) 0.026(13) 0.026(7) -0.012(8) 0.006(4) -0.011(7)
O2Y 0.055(10) 0.022(7) 0.062(16) 0.004(8) 0.025(9) -0.004(6)
O3Y 0.040(9) 0.13(2) 0.029(9) -0.002(13) -0.005(8) -0.057(14)
O4Y 0.033(5) 0.041(16) 0.054(7) 0.000 0.016(5) 0.000
O5Y 0.031(5) 0.048(15) 0.022(13) 0.009(9) 0.010(7) -0.003(10)
O6Y 0.025(5) 0.053(11) 0.065(8) 0.021(10) 0.014(4) -0.004(7)
O7Y 0.037(9) 0.059(8) 0.071(13) -0.042(11) -0.015(9) 0.007(10)
O2WY 0.059(17) 0.05(2) 0.024(19) -0.007(13) 0.012(13) 0.007(15)
Mo2Z 0.0302(12) 0.0533(19) 0.0350(15) -0.0006(15) 0.0122(11) 0.0014(15)
Mo3Z 0.0250(10) 0.018(5) 0.0334(15) 0.005(2) 0.0032(9) -0.0071(13)
O1Z 0.038(5) 0.026(13) 0.026(7) -0.012(8) 0.006(4) -0.011(7)
O2Z 0.055(10) 0.022(7) 0.062(16) 0.004(8) 0.025(9) -0.004(6)
O3Z 0.040(9) 0.13(2) 0.029(9) -0.002(13) -0.005(8) -0.057(14)
O4Z 0.033(5) 0.041(16) 0.054(7) 0.000 0.016(5) 0.000
O5Z 0.031(5) 0.048(15) 0.022(13) 0.009(9) 0.010(7) -0.003(10)
O6Z 0.025(5) 0.053(11) 0.065(8) 0.021(10) 0.014(4) -0.004(7)
O7Z 0.037(9) 0.059(8) 0.071(13) -0.042(11) -0.015(9) 0.007(10)
O2WZ 0.059(17) 0.05(2) 0.024(19) -0.007(13) 0.012(13) 0.007(15)
N1 0.0194(13) 0.0235(13) 0.0133(12) 0.0003(10) 0.0021(10) 0.0056(10)
N2 0.0185(13) 0.0246(14) 0.0161(13) -0.0017(10) 0.0011(11) 0.0069(10)
N3 0.0229(13) 0.0189(13) 0.0148(13) 0.0007(10) 0.0025(11) 0.0079(10)
N4 0.0215(13) 0.0176(12) 0.0140(13) 0.0007(9) 0.0016(10) 0.0071(10)
C1 0.0163(14) 0.0210(15) 0.0136(14) -0.0010(11) 0.0007(12) 0.0031(11)
C2 0.0243(16) 0.0210(15) 0.0144(15) 0.0007(11) 0.0050(13) 0.0038(12)
C3 0.0210(15) 0.0244(16) 0.0143(15) 0.0001(12) 0.0033(12) 0.0036(12)
C4 0.0230(15) 0.0206(15) 0.0168(15) 0.0000(12) 0.0041(13) 0.0050(12)
C5 0.0184(15) 0.0280(17) 0.0171(16) 0.0001(12) 0.0011(13) 0.0044(12)
C6 0.0213(15) 0.0232(15) 0.0127(14) 0.0019(11) 0.0005(12) 0.0044(12)
C7 0.0204(15) 0.0259(16) 0.0194(16) 0.0027(12) 0.0030(13) 0.0044(12)
C8 0.0198(15) 0.0234(16) 0.0186(16) 0.0005(12) 0.0006(13) 0.0046(12)
C9 0.0175(14) 0.0207(15) 0.0194(16) 0.0029(12) 0.0011(12) 0.0056(11)
C10 0.0196(15) 0.0173(14) 0.0217(16) 0.0014(12) 0.0034(13) 0.0039(11)
C11 0.0234(15) 0.0173(14) 0.0184(16) 0.0003(11) 0.0057(13) 0.0055(11)
C12 0.0270(16) 0.0192(15) 0.0189(16) 0.0012(12) 0.0051(13) 0.0050(12)
C13 0.0294(17) 0.0203(15) 0.0160(15) 0.0006(12) 0.0038(13) 0.0074(13)
C14 0.0284(16) 0.0204(15) 0.0165(15) 0.0002(12) 0.0038(13) 0.0080(12)
C15 0.0298(17) 0.0189(15) 0.0178(16) 0.0001(12) 0.0048(14) 0.0070(12)
C16 0.0199(14) 0.0181(14) 0.0145(15) 0.0008(11) 0.0005(12) 0.0032(11)
C17 0.0161(13) 0.0167(14) 0.0174(15) 0.0020(11) 0.0018(12) 0.0024(11)
C18 0.0148(13) 0.0182(14) 0.0127(14) 0.0002(11) -0.0010(11) 0.0017(11)
C19 0.0159(13) 0.0182(14) 0.0151(15) 0.0007(11) 0.0002(12) 0.0028(11)
C20 0.0187(14) 0.0188(14) 0.0150(15) 0.0000(11) 0.0021(12) 0.0020(11)
C21 0.0208(15) 0.0312(17) 0.0152(15) 0.0065(13) 0.0029(13) 0.0060(13)
C22 0.0317(19) 0.046(2) 0.028(2) -0.0066(17) 0.0091(16) -0.0095(16)
C23 0.031(2) 0.084(4) 0.037(2) 0.003(2) 0.0028(19) -0.024(2)
C24 0.0232(19) 0.082(4) 0.046(3) 0.029(2) 0.0128(19) 0.010(2)
C25 0.039(2) 0.055(3) 0.052(3) 0.026(2) 0.028(2) 0.027(2)
C26 0.037(2) 0.0304(19) 0.035(2) 0.0083(15) 0.0188(17) 0.0104(15)
C27 0.0216(15) 0.0312(18) 0.0160(16) 0.0045(13) 0.0032(13) 0.0054(13)
C28 0.045(2) 0.0316(19) 0.0195(17) 0.0036(14) 0.0111(16) 0.0101(16)
C29 0.055(3) 0.044(2) 0.0202(18) 0.0001(16) 0.0147(18) 0.0089(19)
C30 0.043(2) 0.056(3) 0.0176(18) 0.0158(17) 0.0116(17) 0.0081(19)
C31 0.045(2) 0.038(2) 0.028(2) 0.0145(16) 0.0098(18) 0.0107(17)
C32 0.0341(19) 0.035(2) 0.0245(18) 0.0050(15) 0.0106(16) 0.0083(15)
C33 0.0178(15) 0.040(2) 0.0167(16) -0.0020(14) 0.0028(13) 0.0047(13)
C34 0.032(2) 0.042(2) 0.029(2) -0.0104(17) -0.0071(17) 0.0090(16)
C35 0.037(2) 0.052(3) 0.040(3) -0.022(2) -0.0050(19) 0.0104(19)
C36 0.036(2) 0.073(3) 0.028(2) -0.020(2) 0.0069(18) 0.002(2)
C37 0.034(2) 0.074(3) 0.022(2) 0.0035(19) 0.0003(17) -0.002(2)
C38 0.0258(18) 0.050(2) 0.0221(18) 0.0050(16) 0.0043(15) 0.0026(16)
C39 0.0179(14) 0.0295(17) 0.0217(17) -0.0024(13) 0.0056(13) 0.0022(12)
C40 0.049(2) 0.034(2) 0.030(2) 0.0035(16) 0.0024(18) -0.0060(17)
C41 0.059(3) 0.035(2) 0.049(3) -0.0062(19) 0.011(2) -0.018(2)
C42 0.0264(18) 0.055(3) 0.033(2) -0.0164(18) 0.0070(17) -0.0139(17)
C43 0.0265(18) 0.053(2) 0.0243(19) -0.0064(17) -0.0022(16) 0.0054(16)
C44 0.0293(18) 0.0310(19) 0.0259(19) -0.0031(14) 0.0000(15) 0.0039(14)
C45 0.0171(15) 0.0312(18) 0.0230(17) -0.0082(13) -0.0018(13) 0.0032(13)
C46 0.0281(18) 0.042(2) 0.0219(18) -0.0047(15) 0.0009(15) 0.0121(15)
C47 0.0266(19) 0.065(3) 0.028(2) -0.0115(19) -0.0051(17) 0.0196(19)
C48 0.0190(18) 0.079(4) 0.050(3) -0.007(2) 0.0037(19) 0.002(2)
C49 0.031(2) 0.063(3) 0.072(4) 0.007(3) 0.018(2) -0.006(2)
C50 0.0266(19) 0.039(2) 0.056(3) 0.0073(19) 0.0078(19) 0.0012(16)
C51 0.0192(15) 0.0200(15) 0.0271(18) -0.0066(13) -0.0023(13) 0.0062(12)
C52 0.0299(18) 0.0241(17) 0.039(2) -0.0008(15) -0.0034(16) 0.0053(14)
C53 0.041(2) 0.0251(19) 0.045(3) -0.0010(17) -0.0103(19) 0.0117(16)
C54 0.029(2) 0.038(2) 0.060(3) -0.019(2) -0.009(2) 0.0156(17)
C55 0.0246(18) 0.046(2) 0.055(3) -0.023(2) 0.0077(18) 0.0038(17)
C56 0.0228(17) 0.0321(19) 0.037(2) -0.0101(15) 0.0034(16) 0.0037(14)
C57 0.0335(18) 0.0169(15) 0.0241(18) -0.0007(13) -0.0115(15) 0.0070(13)
C58 0.053(3) 0.035(2) 0.058(3) 0.023(2) -0.021(2) -0.011(2)
C59 0.112(6) 0.024(3) 0.108(6) 0.035(3) -0.075(5) -0.022(3)
C60 0.143(7) 0.024(3) 0.119(6) -0.020(3) -0.108(6) 0.036(4)
C61 0.083(4) 0.067(4) 0.072(4) -0.047(3) -0.049(3) 0.061(3)
C62 0.040(2) 0.040(2) 0.038(2) -0.0169(18) -0.0125(19) 0.0233(18)
C63 0.0371(19) 0.0154(14) 0.0159(15) 0.0020(11) 0.0012(14) 0.0090(13)
C64 0.0353(19) 0.0246(17) 0.0183(16) 0.0015(13) 0.0038(15) 0.0093(14)
C65 0.050(2) 0.0208(16) 0.0164(16) 0.0011(13) 0.0069(16) 0.0079(15)
C66 0.046(2) 0.0219(17) 0.0192(17) 0.0010(13) -0.0016(16) 0.0029(15)
C67 0.0357(19) 0.0221(16) 0.0245(18) 0.0029(13) -0.0008(15) 0.0040(14)
C68 0.0347(18) 0.0198(16) 0.0212(17) 0.0034(12) 0.0031(15) 0.0081(13)
C69X 0.023(2) 0.0129(16) 0.0164(17) 0.0018(12) 0.0024(17) 0.0037(14)
C70X 0.031(2) 0.0228(19) 0.0192(19) 0.0031(15) 0.0069(17) 0.0062(15)
C71X 0.062(3) 0.026(2) 0.023(2) 0.0014(18) 0.015(2) 0.011(2)
C72X 0.061(3) 0.025(2) 0.022(2) -0.0029(18) -0.006(2) 0.006(2)
C73X 0.037(2) 0.022(2) 0.031(2) -0.0025(17) -0.011(2) 0.0025(18)
C74X 0.022(2) 0.0173(17) 0.023(2) 0.0015(14) -0.0022(16) 0.0023(15)
C69Y 0.023(2) 0.0129(16) 0.0164(17) 0.0018(12) 0.0024(17) 0.0037(14)
C70Y 0.031(2) 0.0228(19) 0.0192(19) 0.0031(15) 0.0069(17) 0.0062(15)
C71Y 0.062(3) 0.026(2) 0.023(2) 0.0014(18) 0.015(2) 0.011(2)
C72Y 0.061(3) 0.025(2) 0.022(2) -0.0029(18) -0.006(2) 0.006(2)
C73Y 0.037(2) 0.022(2) 0.031(2) -0.0025(17) -0.011(2) 0.0025(18)
C74Y 0.022(2) 0.0173(17) 0.023(2) 0.0015(14) -0.0022(16) 0.0023(15)
C75 0.0268(16) 0.0152(14) 0.0153(15) -0.0002(11) 0.0049(13) 0.0042(11)
C76 0.0348(19) 0.0306(19) 0.033(2) -0.0019(15) 0.0147(17) -0.0046(15)
C77 0.067(3) 0.033(2) 0.041(2) -0.0051(17) 0.036(2) -0.0110(19)
C78 0.088(4) 0.030(2) 0.0211(19) 0.0049(15) 0.021(2) 0.006(2)
C79 0.059(3) 0.039(2) 0.0208(19) 0.0055(16) -0.0021(19) 0.0136(19)
C80 0.0326(19) 0.0311(19) 0.0228(18) 0.0023(14) 0.0027(15) 0.0106(14)
C81 0.0205(14) 0.0182(14) 0.0132(14) 0.0013(11) 0.0034(12) 0.0037(11)
C82 0.0224(16) 0.0259(17) 0.0236(17) -0.0002(13) -0.0009(14) 0.0059(13)
C83 0.0310(18) 0.0332(19) 0.0274(19) 0.0039(15) 0.0021(15) 0.0150(15)
C84 0.045(2) 0.0199(16) 0.0314(19) 0.0067(14) 0.0187(17) 0.0119(14)
C85 0.0363(19) 0.0205(16) 0.0300(19) 0.0010(13) 0.0123(16) -0.0016(14)
C86 0.0207(15) 0.0226(16) 0.0211(16) 0.0026(12) 0.0046(13) 0.0009(12)
C87 0.0232(15) 0.0261(16) 0.0161(15) 0.0070(12) 0.0062(13) 0.0075(12)
C88 0.0234(17) 0.041(2) 0.033(2) 0.0059(16) 0.0043(15) 0.0021(15)
C89 0.0228(18) 0.065(3) 0.049(3) 0.026(2) 0.0061(18) 0.0082(19)
C90 0.037(2) 0.059(3) 0.056(3) 0.030(2) 0.025(2) 0.028(2)
C91 0.062(3) 0.036(2) 0.049(3) 0.0160(19) 0.033(2) 0.025(2)
C92 0.038(2) 0.0237(17) 0.0288(19) 0.0028(14) 0.0120(16) 0.0055(14)
C93 0.100(6) 0.129(8) 0.102(7) -0.021(6) 0.029(5) 0.028(6)
C94 0.127(8) 0.193(12) 0.106(7) 0.055(8) 0.062(6) -0.007(9)
C95 0.156(18) 0.138(10) 0.22(3) 0.030(12) -0.006(12) 0.008(10)
C96 0.155(18) 0.112(15) 0.17(2) -0.041(14) 0.097(16) -0.027(13)
O3WX 0.046(5) 0.101(12) 0.085(10) 0.074(10) 0.015(5) 0.018(5)
O3WY 0.053(5) 0.042(5) 0.051(5) 0.015(4) 0.009(4) -0.001(3)

loop_
_atom_type_symbol
_atom_type_description
_atom_type_scat_dispersion_real
_atom_type_scat_dispersion_imag
_atom_type_scat_source
C C 0.0033 0.0016 'International Tables Vol C Tables 4.2.6.8 and 6.1.1.4'
H H 0.0000 0.0000 'International Tables Vol C Tables 4.2.6.8 and 6.1.1.4'
N N 0.0061 0.0033 'International Tables Vol C Tables 4.2.6.8 and 6.1.1.4'
O O 0.0106 0.0060 'International Tables Vol C Tables 4.2.6.8 and 6.1.1.4'
Mo Mo -1.6832 0.6857 'International Tables Vol C Tables 4.2.6.8 and 6.1.1.4'
Na Na 0.0362 0.0249 'International Tables Vol C Tables 4.2.6.8 and 6.1.1.4'

loop_
_geom_angle_atom_site_label_1
_geom_angle_atom_site_label_2
_geom_angle_atom_site_label_3
_geom_angle
_geom_angle_site_symmetry_1
_geom_angle_site_symmetry_3
O1 Mo1 N4 100.43(11) . .
O1 Mo1 N2 99.58(12) . .
N4 Mo1 N2 159.97(11) . .
O1 Mo1 N1 100.96(11) . .
N4 Mo1 N1 88.13(10) . .
N2 Mo1 N1 87.09(10) . .
O1 Mo1 N3 99.88(11) . .
N4 Mo1 N3 87.57(10) . .
N2 Mo1 N3 90.01(10) . .
N1 Mo1 N3 159.15(11) . .
O1 Mo1 O2 179.03(10) . .
N4 Mo1 O2 79.17(10) . .
N2 Mo1 O2 80.84(10) . .
N1 Mo1 O2 79.93(10) . .
N3 Mo1 O2 79.23(10) . .
O7 Mo2X O7 106.1(2) . 2_655
O7 Mo2X O5 93.45(15) . .
O7 Mo2X O5 97.70(15) 2_655 .
O7 Mo2X O5 97.70(15) . 2_655
O7 Mo2X O5 93.45(15) 2_655 2_655
O5 Mo2X O5 161.40(17) . 2_655
O7 Mo2X O3 158.35(13) . 2_655
O7 Mo2X O3 94.48(13) 2_655 2_655
O5 Mo2X O3 76.94(12) . 2_655
O5 Mo2X O3 87.43(12) 2_655 2_655
O7 Mo2X O3 94.48(13) . .
O7 Mo2X O3 158.35(13) 2_655 .
O5 Mo2X O3 87.43(12) . .
O5 Mo2X O3 76.94(12) 2_655 .
O3 Mo2X O3 66.08(14) 2_655 .
O6 Mo3X O6 104.8(2) 2_655 .
O6 Mo3X O4 95.20(15) 2_655 2_655
O6 Mo3X O4 98.27(15) . 2_655
O6 Mo3X O4 98.27(15) 2_655 .
O6 Mo3X O4 95.20(15) . .
O4 Mo3X O4 157.84(17) 2_655 .
O6 Mo3X O3 159.48(13) 2_655 .
O6 Mo3X O3 95.06(13) . .
O4 Mo3X O3 76.69(12) 2_655 .
O4 Mo3X O3 84.69(12) . .
O6 Mo3X O3 95.06(13) 2_655 2_655
O6 Mo3X O3 159.48(13) . 2_655
O4 Mo3X O3 84.69(12) 2_655 2_655
O4 Mo3X O3 76.69(12) . 2_655
O3 Mo3X O3 65.71(14) . 2_655
O8 Mo4X O9 105.5(3) . .
O8 Mo4X O4 105.30(15) . .
O9 Mo4X O4 113.7(3) . .
O8 Mo4X O5 103.96(16) . .
O9 Mo4X O5 115.5(3) . .
O4 Mo4X O5 111.60(14) . .
Mo2X O3 Mo3X 114.11(12) . .
Mo4X O4 Mo3X 123.21(16) . .
Mo4X O5 Mo2X 122.58(16) . .
O3Y Mo2Y O1Y 110.1(12) . .
O3Y Mo2Y O6Y 93.0(12) . .
O1Y Mo2Y O6Y 156.3(11) . .
O3Y Mo2Y O7Y 94.2(18) . .
O1Y Mo2Y O7Y 86.1(11) . .
O6Y Mo2Y O7Y 87.1(13) . .
O3Y Mo2Y O4Y 170.5(10) . .
O1Y Mo2Y O4Y 79.0(8) . .
O6Y Mo2Y O4Y 77.7(8) . .
O7Y Mo2Y O4Y 83.5(13) . .
O3Y Mo2Y Mo3Y 139.6(10) . 2_655
O1Y Mo2Y Mo3Y 29.6(8) . 2_655
O6Y Mo2Y Mo3Y 127.0(8) . 2_655
O7Y Mo2Y Mo3Y 83.9(10) . 2_655
O4Y Mo2Y Mo3Y 49.4(2) . 2_655
O2Y Mo3Y O5Y 108(2) . .
O2Y Mo3Y O1Y 113.2(17) . 2_655
O5Y Mo3Y O1Y 104(2) . 2_655
O2Y Mo3Y O6Y 110.4(15) . .
O5Y Mo3Y O6Y 102.2(17) . .
O1Y Mo3Y O6Y 117.5(15) 2_655 .
O2Y Mo3Y O4Y 88.7(12) . .
O5Y Mo3Y O4Y 163(2) . .
O1Y Mo3Y O4Y 70.3(8) 2_655 .
O6Y Mo3Y O4Y 68.3(8) . .
O2Y Mo3Y Mo2Y 105.3(13) . 2_655
O5Y Mo3Y Mo2Y 132(2) . 2_655
O1Y Mo3Y Mo2Y 29.4(6) 2_655 2_655
O6Y Mo3Y Mo2Y 97.3(10) . 2_655
O4Y Mo3Y Mo2Y 40.9(4) . 2_655
Mo2Y O1Y Mo3Y 121.0(13) . 2_655
Mo2Y O4Y Mo2Y 136.2(17) . 2_655
Mo2Y O4Y Mo3Y 93.7(4) . .
Mo2Y O4Y Mo3Y 89.7(4) 2_655 .
Mo2Y O4Y Mo3Y 89.7(4) . 2_655
Mo2Y O4Y Mo3Y 93.7(4) 2_655 2_655
Mo3Y O4Y Mo3Y 170.9(17) . 2_655
Mo2Y O6Y Mo3Y 119.8(14) . .
C1S O1S O1S 0.0(16) 2_655 2_655
O3Z Mo2Z O7Z 108.5(19) . .
O3Z Mo2Z O6Z 97.3(12) . .
O7Z Mo2Z O6Z 87.9(13) . .
O3Z Mo2Z O1Z 103.4(11) . .
O7Z Mo2Z O1Z 92.0(11) . .
O6Z Mo2Z O1Z 158.2(11) . .
O3Z Mo2Z O4Z 162.5(19) . .
O7Z Mo2Z O4Z 89.0(14) . .
O6Z Mo2Z O4Z 83.3(8) . .
O1Z Mo2Z O4Z 74.9(8) . .
O3Z Mo2Z Mo3Z 127.6(11) . .
O7Z Mo2Z Mo3Z 91.4(10) . .
O6Z Mo2Z Mo3Z 33.9(8) . .
O1Z Mo2Z Mo3Z 124.3(8) . .
O4Z Mo2Z Mo3Z 49.7(3) . .
O2Z Mo3Z O5Z 107(2) . .
O2Z Mo3Z O1Z 97.1(16) . 2_655
O5Z Mo3Z O1Z 108(2) . 2_655
O2Z Mo3Z O6Z 103.8(15) . .
O5Z Mo3Z O6Z 104.0(17) . .
O1Z Mo3Z O6Z 134.1(12) 2_655 .
O2Z Mo3Z O4Z 89.3(12) . .
O5Z Mo3Z O4Z 163(2) . .
O1Z Mo3Z O4Z 67.0(8) 2_655 .
O6Z Mo3Z O4Z 72.9(8) . .
O2Z Mo3Z Mo2Z 102.1(10) . .
O5Z Mo3Z Mo2Z 132.3(14) . .
O1Z Mo3Z Mo2Z 104.5(8) 2_655 .
O6Z Mo3Z Mo2Z 31.5(7) . .
O4Z Mo3Z Mo2Z 41.61(19) . .
Mo2Z O1Z Mo3Z 123.5(13) . 2_655
Mo2Z O4Z Mo2Z 163(2) . 2_655
Mo2Z O4Z Mo3Z 92.0(4) . 2_655
Mo2Z O4Z Mo3Z 88.7(3) 2_655 2_655
Mo2Z O4Z Mo3Z 88.7(3) . .
Mo2Z O4Z Mo3Z 92.0(4) 2_655 .
Mo3Z O4Z Mo3Z 174.9(19) 2_655 .
Mo2Z O6Z Mo3Z 114.6(13) . .
C4 N1 C1 107.3(2) . .
C4 N1 Mo1 124.7(2) . .
C1 N1 Mo1 123.7(2) . .
C9 N2 C6 107.7(3) . .
C9 N2 Mo1 118.3(2) . .
C6 N2 Mo1 120.1(2) . .
C11 N3 C14 108.3(3) . .
C11 N3 Mo1 123.5(2) . .
C14 N3 Mo1 124.6(2) . .
C16 N4 C19 107.2(2) . .
C16 N4 Mo1 119.5(2) . .
C19 N4 Mo1 118.9(2) . .
N1 C1 C20 123.0(3) . .
N1 C1 C2 109.1(3) . .
C20 C1 C2 127.6(3) . .
C3 C2 C1 106.8(3) . .
C3 C2 C21 126.4(3) . .
C1 C2 C21 125.3(3) . .
C2 C3 C4 107.2(3) . .
C2 C3 C27 126.2(3) . .
C4 C3 C27 125.7(3) . .
N1 C4 C5 123.0(3) . .
N1 C4 C3 109.4(3) . .
C5 C4 C3 127.5(3) . .
C6 C5 C4 122.8(3) . .
C6 C5 C33 121.2(3) . .
C4 C5 C33 116.0(3) . .
N2 C6 C5 122.4(3) . .
N2 C6 C7 108.6(3) . .
C5 C6 C7 128.8(3) . .
C8 C7 C6 107.1(3) . .
C8 C7 C39 125.0(3) . .
C6 C7 C39 127.4(3) . .
C7 C8 C9 108.1(3) . .
C7 C8 C45 124.2(3) . .
C9 C8 C45 126.2(3) . .
N2 C9 C10 123.6(3) . .
N2 C9 C8 108.3(3) . .
C10 C9 C8 128.0(3) . .
C11 C10 C9 124.9(3) . .
C11 C10 C51 118.3(3) . .
C9 C10 C51 116.8(3) . .
N3 C11 C10 123.6(3) . .
N3 C11 C12 108.6(3) . .
C10 C11 C12 127.8(3) . .
C13 C12 C11 107.7(3) . .
C13 C12 C57 124.3(3) . .
C11 C12 C57 127.4(3) . .
C12 C13 C14 107.1(3) . .
C12 C13 C63 125.6(3) . .
C14 C13 C63 126.8(3) . .
N3 C14 C15 123.4(3) . .
N3 C14 C13 108.2(3) . .
C15 C14 C13 128.3(3) . .
C16 C15 C14 122.3(3) . .
C16 C15 C69X 115.9(3) . .
C14 C15 C69X 121.4(3) . .
C16 C15 C69Y 121.3(3) . .
C14 C15 C69Y 113.2(3) . .
C69X C15 C69Y 25.7(2) . .
N4 C16 C15 122.4(3) . .
N4 C16 C17 109.1(3) . .
C15 C16 C17 128.1(3) . .
C18 C17 C16 107.1(3) . .
C18 C17 C75 126.0(3) . .
C16 C17 C75 126.6(3) . .
C17 C18 C19 106.9(3) . .
C17 C18 C81 127.2(3) . .
C19 C18 C81 124.5(3) . .
N4 C19 C20 122.5(3) . .
N4 C19 C18 109.4(3) . .
C20 C19 C18 127.9(3) . .
C19 C20 C1 122.7(3) . .
C19 C20 C87 118.3(3) . .
C1 C20 C87 119.0(3) . .
C26 C21 C22 119.2(3) . .
C26 C21 C2 123.2(3) . .
C22 C21 C2 117.6(3) . .
C21 C22 C23 120.2(4) . .
C24 C23 C22 120.2(4) . .
C23 C24 C25 119.9(4) . .
C24 C25 C26 120.7(4) . .
C21 C26 C25 119.8(4) . .
C28 C27 C32 119.0(3) . .
C28 C27 C3 122.0(3) . .
C32 C27 C3 119.0(3) . .
C27 C28 C29 121.0(4) . .
C30 C29 C28 120.0(4) . .
C29 C30 C31 119.9(3) . .
C30 C31 C32 120.1(4) . .
C27 C32 C31 120.1(3) . .
C38 C33 C34 118.9(3) . .
C38 C33 C5 122.2(3) . .
C34 C33 C5 118.8(3) . .
C33 C34 C35 120.8(4) . .
C36 C35 C34 119.6(4) . .
C35 C36 C37 120.7(4) . .
C36 C37 C38 120.4(4) . .
C33 C38 C37 119.6(4) . .
C40 C39 C44 118.4(3) . .
C40 C39 C7 120.1(3) . .
C44 C39 C7 121.4(3) . .
C39 C40 C41 120.5(4) . .
C42 C41 C40 120.3(4) . .
C41 C42 C43 119.8(4) . .
C42 C43 C44 120.2(4) . .
C43 C44 C39 120.8(4) . .
C50 C45 C46 119.3(3) . .
C50 C45 C8 117.9(3) . .
C46 C45 C8 122.8(3) . .
C45 C46 C47 119.3(4) . .
C48 C47 C46 120.7(4) . .
C47 C48 C49 120.2(4) . .
C48 C49 C50 119.7(5) . .
C45 C50 C49 120.8(4) . .
C52 C51 C56 119.7(3) . .
C52 C51 C10 119.7(3) . .
C56 C51 C10 120.6(3) . .
C51 C52 C53 119.7(4) . .
C54 C53 C52 119.5(4) . .
C55 C54 C53 121.4(4) . .
C54 C55 C56 119.4(4) . .
C55 C56 C51 120.3(4) . .
C62 C57 C58 119.8(4) . .
C62 C57 C12 121.8(4) . .
C58 C57 C12 118.4(4) . .
C59 C58 C57 118.8(6) . .
C60 C59 C58 121.6(7) . .
C59 C60 C61 119.7(5) . .
C60 C61 C62 120.9(7) . .
C57 C62 C61 119.1(6) . .
C68 C63 C64 118.9(3) . .
C68 C63 C13 119.9(3) . .
C64 C63 C13 121.2(3) . .
C65 C64 C63 119.8(3) . .
C66 C65 C64 120.9(3) . .
C65 C66 C67 119.6(3) . .
C68 C67 C66 120.0(4) . .
C67 C68 C63 120.7(3) . .
C70X C69X C74X 119.2(4) . .
C70X C69X C15 121.1(3) . .
C74X C69X C15 119.7(3) . .
C69X C70X C71X 119.8(4) . .
C72X C71X C70X 120.4(4) . .
C73X C72X C71X 120.4(4) . .
C72X C73X C74X 119.6(5) . .
C73X C74X C69X 120.6(4) . .
C70Y C69Y C74Y 120.6(7) . .
C70Y C69Y C15 131.4(2) . .
C74Y C69Y C15 107.8(8) . .
C69Y C70Y C71Y 118.7(8) . .
C72Y C71Y C70Y 120.4(15) . .
C73Y C72Y C71Y 121.5(17) . .
C72Y C73Y C74Y 118.9(17) . .
C69Y C74Y C73Y 119.9(15) . .
C76 C75 C80 118.2(3) . .
C76 C75 C17 120.9(3) . .
C80 C75 C17 120.9(3) . .
C75 C76 C77 120.3(4) . .
C78 C77 C76 120.6(4) . .
C77 C78 C79 119.9(4) . .
C78 C79 C80 119.9(4) . .
C79 C80 C75 121.1(4) . .
C82 C81 C86 119.2(3) . .
C82 C81 C18 123.3(3) . .
C86 C81 C18 117.5(3) . .
C81 C82 C83 119.9(3) . .
C84 C83 C82 120.8(3) . .
C83 C84 C85 119.4(3) . .
C84 C85 C86 120.1(3) . .
C85 C86 C81 120.6(3) . .
C92 C87 C88 120.0(3) . .
C92 C87 C20 121.3(3) . .
C88 C87 C20 118.7(3) . .
C87 C88 C89 120.2(4) . .
C90 C89 C88 120.0(4) . .
C89 C90 C91 120.4(4) . .
C90 C91 C92 120.7(4) . .
C87 C92 C91 118.7(4) . .
C94 C93 C93 116.7(6) . 2_656
C94 C93 C96 104.5(12) . .
C93 C93 C96 138.7(9) 2_656 .
C93 C94 C95 123.3(10) . .
C95 C95 C94 119.8(7) 2_656 .

loop_
_geom_bond_atom_site_label_1
_geom_bond_atom_site_label_2
_geom_bond_distance
_geom_bond_site_symmetry_2
Mo1 O1 1.672(2) .
Mo1 N4 2.078(3) .
Mo1 N2 2.087(3) .
Mo1 N1 2.092(3) .
Mo1 N3 2.101(3) .
Mo1 O2 2.340(2) .
Mo2X O7 1.694(3) .
Mo2X O7 1.694(3) 2_655
Mo2X O5 1.997(3) .
Mo2X O5 1.997(3) 2_655
Mo2X O3 2.226(3) 2_655
Mo2X O3 2.226(3) .
Mo3X O6 1.700(3) 2_655
Mo3X O6 1.700(3) .
Mo3X O4 1.998(3) 2_655
Mo3X O4 1.998(3) .
Mo3X O3 2.237(3) .
Mo3X O3 2.237(3) 2_655
Mo4X O8 1.709(3) .
Mo4X O9 1.730(6) .
Mo4X O4 1.838(3) .
Mo4X O5 1.838(3) .
Mo2Y O3Y 1.61(2) .
Mo2Y O1Y 1.829(19) .
Mo2Y O6Y 1.86(2) .
Mo2Y O7Y 1.93(3) .
Mo2Y O4Y 2.090(12) .
Mo2Y Mo3Y 3.193(15) 2_655
Mo3Y O2Y 1.66(2) .
Mo3Y O5Y 1.70(3) .
Mo3Y O1Y 1.84(3) 2_655
Mo3Y O6Y 1.95(2) .
Mo3Y O4Y 2.425(9) .
Mo3Y Mo2Y 3.193(15) 2_655
O1Y Mo3Y 1.84(3) 2_655
O4Y Mo2Y 2.090(12) 2_655
O4Y Mo3Y 2.425(9) 2_655
O1S C1S 1.54(4) 2_655
O1S O1S 1.54(4) 2_655
Mo2Z O3Z 1.60(2) .
Mo2Z O7Z 1.82(3) .
Mo2Z O6Z 1.85(2) .
Mo2Z O1Z 1.867(19) .
Mo2Z O4Z 2.137(7) .
Mo2Z Mo3Z 3.218(8) .
Mo3Z O2Z 1.67(2) .
Mo3Z O5Z 1.70(3) .
Mo3Z O1Z 1.89(3) 2_655
Mo3Z O6Z 1.97(2) .
Mo3Z O4Z 2.453(9) .
O1Z Mo3Z 1.89(3) 2_655
O4Z Mo2Z 2.137(7) 2_655
O4Z Mo3Z 2.453(9) 2_655
N1 C4 1.374(4) .
N1 C1 1.383(4) .
N2 C9 1.390(4) .
N2 C6 1.395(4) .
N3 C11 1.381(4) .
N3 C14 1.394(4) .
N4 C16 1.384(4) .
N4 C19 1.386(4) .
C1 C20 1.407(4) .
C1 C2 1.449(4) .
C2 C3 1.375(5) .
C2 C21 1.486(4) .
C3 C4 1.445(4) .
C3 C27 1.480(4) .
C4 C5 1.412(4) .
C5 C6 1.401(4) .
C5 C33 1.494(5) .
C6 C7 1.450(4) .
C7 C8 1.372(5) .
C7 C39 1.483(5) .
C8 C9 1.448(5) .
C8 C45 1.497(4) .
C9 C10 1.411(4) .
C10 C11 1.409(5) .
C10 C51 1.493(4) .
C11 C12 1.445(4) .
C12 C13 1.384(5) .
C12 C57 1.486(4) .
C13 C14 1.452(4) .
C13 C63 1.487(5) .
C14 C15 1.413(4) .
C15 C16 1.412(4) .
C15 C69X 1.497(5) .
C15 C69Y 1.503(5) .
C16 C17 1.447(4) .
C17 C18 1.383(4) .
C17 C75 1.481(4) .
C18 C19 1.441(4) .
C18 C81 1.484(4) .
C19 C20 1.405(4) .
C20 C87 1.492(4) .
C21 C26 1.387(5) .
C21 C22 1.391(5) .
C22 C23 1.396(6) .
C23 C24 1.372(8) .
C24 C25 1.374(7) .
C25 C26 1.395(5) .
C27 C28 1.384(5) .
C27 C32 1.395(5) .
C28 C29 1.391(5) .
C29 C30 1.382(6) .
C30 C31 1.384(6) .
C31 C32 1.401(5) .
C33 C38 1.386(5) .
C33 C34 1.394(5) .
C34 C35 1.395(6) .
C35 C36 1.361(7) .
C36 C37 1.374(7) .
C37 C38 1.403(6) .
C39 C40 1.385(5) .
C39 C44 1.392(5) .
C40 C41 1.396(6) .
C41 C42 1.374(7) .
C42 C43 1.377(6) .
C43 C44 1.385(5) .
C45 C50 1.386(6) .
C45 C46 1.388(5) .
C46 C47 1.408(5) .
C47 C48 1.368(7) .
C48 C49 1.375(7) .
C49 C50 1.395(6) .
C51 C52 1.389(5) .
C51 C56 1.390(5) .
C52 C53 1.399(5) .
C53 C54 1.375(7) .
C54 C55 1.375(7) .
C55 C56 1.390(5) .
C57 C62 1.391(6) .
C57 C58 1.397(6) .
C58 C59 1.389(8) .
C59 C60 1.361(13) .
C60 C61 1.365(13) .
C61 C62 1.399(6) .
C63 C68 1.398(5) .
C63 C64 1.401(5) .
C64 C65 1.389(5) .
C65 C66 1.381(6) .
C66 C67 1.393(5) .
C67 C68 1.385(5) .
C69X C70X 1.388(5) .
C69X C74X 1.402(5) .
C70X C71X 1.397(6) .
C71X C72X 1.389(8) .
C72X C73X 1.373(8) .
C73X C74X 1.395(6) .
C69Y C70Y 1.3900 .
C69Y C74Y 1.396(14) .
C70Y C71Y 1.396(15) .
C71Y C72Y 1.384(19) .
C72Y C73Y 1.369(19) .
C73Y C74Y 1.407(17) .
C75 C76 1.390(5) .
C75 C80 1.394(5) .
C76 C77 1.396(5) .
C77 C78 1.370(7) .
C78 C79 1.379(7) .
C79 C80 1.386(5) .
C81 C82 1.389(4) .
C81 C86 1.392(4) .
C82 C83 1.394(5) .
C83 C84 1.382(6) .
C84 C85 1.385(5) .
C85 C86 1.391(5) .
C87 C92 1.382(5) .
C87 C88 1.386(5) .
C88 C89 1.389(5) .
C89 C90 1.362(7) .
C90 C91 1.371(7) .
C91 C92 1.403(5) .
C93 C94 1.376(14) .
C93 C93 1.426(18) 2_656
C93 C96 1.468(19) .
C94 C95 1.390(17) .
C95 C95 1.28(3) 2_656
O3WX O3WY 0.981(16) .
